data_4308026
loop_
_publ_author_name
'Daofeng Sun'
'Yanxiong Ke'
'David J. Collins'
'Gary A. Lorigan'
'Hong-Cai Zhou'

_publ_section_title
;
Construction of Robust Open Metal-Organic Frameworks with Chiral Channels
and Permanent Porosity
;
_journal_name_full 'Inorganic Chemistry'
_journal_page_first 2725
_journal_page_last 2734
_journal_paper_doi 10.1021/ic0624773
_journal_volume 46
_journal_year 2007
_chemical_formula_moiety 'Cd3 2(C24 H12 N3 O6) 2(H2 O)'
_chemical_formula_sum 'C48 H28 Cd3 N6 O14'
_chemical_formula_weight 1245.93
_chemical_melting_point ?
_chemical_name_common MOF3
_space_group_IT_number 212
_symmetry_cell_setting cubic
_symmetry_Int_Tables_number 212
_symmetry_space_group_name_Hall 'P 4acd 2ab 3'
_symmetry_space_group_name_H-M 'P 43 3 2'
_atom_sites_solution_hydrogens geom
_atom_sites_solution_primary direct
_atom_sites_solution_secondary difmap
_audit_creation_method SHELXL-97
_cell_angle_alpha 90.00
_cell_angle_beta 90.00
_cell_angle_gamma 90.00
_cell_formula_units_Z 4
_cell_length_a 26.001(3)
_cell_length_b 26.001(3)
_cell_length_c 26.001(3)
_cell_measurement_temperature 293(2)
_cell_measurement_theta_max 20.8
_cell_measurement_theta_min 1.1
_cell_volume 17578(4)
_computing_cell_refinement 'Bruker SMART'
_computing_data_collection 'Bruker SMART'
_computing_data_reduction 'Bruker SAINT'
_computing_molecular_graphics 'Bruker SHELXTL'
_computing_publication_material 'Bruker SHELXTL'
_computing_structure_refinement 'SHELXL-97 (Sheldrick, 1997)'
_computing_structure_solution 'SHELXS-97 (Sheldrick, 1990)'
_diffrn_ambient_temperature 293(2)
_diffrn_measured_fraction_theta_full 1.000
_diffrn_measured_fraction_theta_max 1.000
_diffrn_measurement_device_type 'CCD area detector'
_diffrn_measurement_method 'phi and omege scans'
_diffrn_radiation_monochromator graphite
_diffrn_radiation_probe x-ray
_diffrn_radiation_type MoK\a
_diffrn_radiation_wavelength 0.71073
_diffrn_reflns_av_R_equivalents 0.1081
_diffrn_reflns_av_sigmaI/netI 0.0396
_diffrn_reflns_limit_h_max 25
_diffrn_reflns_limit_h_min -25
_diffrn_reflns_limit_k_max 14
_diffrn_reflns_limit_k_min -25
_diffrn_reflns_limit_l_max 25
_diffrn_reflns_limit_l_min -25
_diffrn_reflns_number 68761
_diffrn_reflns_theta_full 20.80
_diffrn_reflns_theta_max 20.80
_diffrn_reflns_theta_min 1.11
_diffrn_source 'fine-focus sealed tube'
_diffrn_standards_decay_% 0
_exptl_absorpt_coefficient_mu 0.380
_exptl_absorpt_correction_type none
_exptl_crystal_colour colorless
_exptl_crystal_density_diffrn 0.471
_exptl_crystal_density_meas ?
_exptl_crystal_density_method .
_exptl_crystal_description block
_exptl_crystal_F_000 2440
_exptl_crystal_size_max 0.45
_exptl_crystal_size_mid 0.4
_exptl_crystal_size_min 0.4
_refine_diff_density_max 0.550
_refine_diff_density_min -0.655
_refine_diff_density_rms 0.215
_refine_ls_abs_structure_details 'Flack H D (1983), Acta Cryst. A39, 876-881'
_refine_ls_abs_structure_Flack 0.12(19)
_refine_ls_extinction_method none
_refine_ls_goodness_of_fit_ref 1.112
_refine_ls_hydrogen_treatment mixed
_refine_ls_matrix_type full
_refine_ls_number_parameters 108
_refine_ls_number_reflns 3079
_refine_ls_number_restraints 0
_refine_ls_restrained_S_all 1.112
_refine_ls_R_factor_all 0.1929
_refine_ls_R_factor_gt 0.1046
_refine_ls_shift/su_max 0.000
_refine_ls_shift/su_mean 0.000
_refine_ls_structure_factor_coef Fsqd
_refine_ls_weighting_details 'calc w=1/[\s^2^(Fo^2^)+(0.2000P)^2^+0.0000P] where P=(Fo^2^+2Fc^2^)/3'
_refine_ls_weighting_scheme calc
_refine_ls_wR_factor_gt 0.2709
_refine_ls_wR_factor_ref 0.3575
_reflns_number_gt 1331
_reflns_number_total 3079
_reflns_threshold_expression >2sigma(I)
_cod_data_source_file ic0624773si20061227_065158.cif
_cod_data_source_block xamd524
_cod_depositor_comments
;
The following automatic conversions were performed:

'_chemical_melting_point' value 'not measured' was changed to '?' -
the value is undefined or not given.

Automatic conversion script
Id: cif_fix_values 1646 2011-03-28 12:23:43Z adriana 
;
_cod_database_code 4308026

loop_
_symmetry_equiv_pos_as_xyz
'x, y, z'
'-x+1/2, -y, z+1/2'
'-x, y+1/2, -z+1/2'
'x+1/2, -y+1/2, -z'
'z, x, y'
'z+1/2, -x+1/2, -y'
'-z+1/2, -x, y+1/2'
'-z, x+1/2, -y+1/2'
'y, z, x'
'-y, z+1/2, -x+1/2'
'y+1/2, -z+1/2, -x'
'-y+1/2, -z, x+1/2'
'y+1/4, x+3/4, -z+3/4'
'-y+1/4, -x+1/4, -z+1/4'
'y+3/4, -x+3/4, z+1/4'
'-y+3/4, x+1/4, z+3/4'
'x+1/4, z+3/4, -y+3/4'
'-x+3/4, z+1/4, y+3/4'
'-x+1/4, -z+1/4, -y+1/4'
'x+3/4, -z+3/4, y+1/4'
'z+1/4, y+3/4, -x+3/4'
'z+3/4, -y+3/4, x+1/4'
'-z+3/4, y+1/4, x+3/4'
'-z+1/4, -y+1/4, -x+1/4'

loop_
_atom_site_label
_atom_site_type_symbol
_atom_site_fract_x
_atom_site_fract_y
_atom_site_fract_z
_atom_site_U_iso_or_equiv
_atom_site_adp_type
_atom_site_occupancy
_atom_site_symmetry_multiplicity
_atom_site_calc_flag
_atom_site_refinement_flags
_atom_site_disorder_assembly
_atom_site_disorder_group
Cd1 Cd 0.1250 0.1250 0.1250 0.1646(12) Uani 1 6 d S . .
Cd2 Cd 0.20625(5) 0.20625(5) 0.20625(5) 0.1861(12) Uani 1 3 d S . .
N1 N -0.0570(14) 0.4258(17) 0.1267(8) 0.230(8) Uani 1 1 d . . .
C8 C -0.0460(11) 0.3847(18) 0.098(2) 0.223(10) Uani 1 1 d . . .
O2 O 0.1472(9) 0.2600(9) 0.1894(9) 0.286(12) Uani 1 1 d . . .
C7 C 0.0508(14) 0.2761(15) 0.0840(16) 0.259(15) Uani 1 1 d . . .
H7 H 0.0607 0.2512 0.0603 0.310 Uiso 1 1 calc R . .
C4 C 0.0237(13) 0.3581(10) 0.1551(13) 0.248(10) Uani 1 1 d . . .
H4 H 0.0167 0.3853 0.1772 0.297 Uiso 1 1 calc R . .
C6 C 0.0126(13) 0.3094(13) 0.0763(11) 0.234(11) Uani 1 1 d . . .
H6 H -0.0059 0.3052 0.0460 0.281 Uiso 1 1 calc R . .
C5 C -0.0038(12) 0.3515(12) 0.1095(14) 0.235(10) Uani 1 1 d . . .
C2 C 0.0744(13) 0.2829(12) 0.1321(17) 0.234(13) Uani 1 1 d . . .
C1 C 0.1205(13) 0.2506(11) 0.1546(14) 0.227(13) Uani 1 1 d . . .
O1 O 0.1277(6) 0.2142(7) 0.1244(7) 0.227(6) Uani 1 1 d . . .
C3 C 0.0627(12) 0.3220(13) 0.1667(13) 0.248(11) Uani 1 1 d . . .
H3 H 0.0805 0.3243 0.1976 0.298 Uiso 1 1 calc R . .
O3 O 0.2581(8) 0.2581(8) 0.2581(8) 0.42(2) Uani 1 3 d S . .

loop_
_atom_site_aniso_label
_atom_site_aniso_U_11
_atom_site_aniso_U_22
_atom_site_aniso_U_33
_atom_site_aniso_U_23
_atom_site_aniso_U_13
_atom_site_aniso_U_12
Cd1 0.1646(12) 0.1646(12) 0.1646(12) -0.0075(10) -0.0075(10) -0.0075(10)
Cd2 0.1861(12) 0.1861(12) 0.1861(12) -0.0109(8) -0.0109(8) -0.0109(8)
N1 0.26(3) 0.21(2) 0.22(2) -0.04(2) -0.04(2) 0.01(2)
C8 0.21(3) 0.23(3) 0.24(3) -0.02(3) -0.08(3) 0.04(3)
O2 0.264(19) 0.206(16) 0.39(3) -0.062(16) -0.079(16) 0.020(13)
C7 0.23(3) 0.24(4) 0.30(4) -0.05(3) 0.00(3) -0.03(2)
C4 0.24(2) 0.24(2) 0.26(3) -0.07(2) -0.06(2) 0.05(2)
C6 0.25(3) 0.22(3) 0.24(2) -0.06(2) 0.02(2) 0.00(2)
C5 0.21(2) 0.24(3) 0.26(3) -0.03(2) -0.08(2) 0.00(2)
C2 0.22(3) 0.137(19) 0.34(4) -0.01(2) 0.09(3) 0.04(2)
C1 0.22(3) 0.15(2) 0.31(4) 0.01(3) 0.08(3) 0.02(3)
O1 0.227(12) 0.197(13) 0.258(15) 0.041(12) 0.048(11) 0.019(12)
C3 0.22(2) 0.19(2) 0.34(4) 0.01(3) -0.09(2) 0.008(18)
O3 0.42(2) 0.42(2) 0.42(2) -0.099(18) -0.099(18) -0.099(18)

loop_
_atom_type_symbol
_atom_type_description
_atom_type_scat_dispersion_real
_atom_type_scat_dispersion_imag
_atom_type_scat_source
C C 0.0033 0.0016 'International Tables Vol C Tables 4.2.6.8 and 6.1.1.4'
H H 0.0000 0.0000 'International Tables Vol C Tables 4.2.6.8 and 6.1.1.4'
N N 0.0061 0.0033 'International Tables Vol C Tables 4.2.6.8 and 6.1.1.4'
O O 0.0106 0.0060 'International Tables Vol C Tables 4.2.6.8 and 6.1.1.4'
Cd Cd -0.8075 1.2024 'International Tables Vol C Tables 4.2.6.8 and 6.1.1.4'

loop_
_geom_angle_atom_site_label_1
_geom_angle_atom_site_label_2
_geom_angle_atom_site_label_3
_geom_angle
_geom_angle_site_symmetry_1
_geom_angle_site_symmetry_3
_geom_angle_publ_flag
O1 Cd1 O1 88.6(6) 24 19 ?
O1 Cd1 O1 88.6(6) 24 14 ?
O1 Cd1 O1 88.6(6) 19 14 ?
O1 Cd1 O1 177.0(8) 24 . ?
O1 Cd1 O1 89.3(9) 19 . ?
O1 Cd1 O1 93.5(8) 14 . ?
O1 Cd1 O1 93.5(8) 24 5 ?
O1 Cd1 O1 177.0(8) 19 5 ?
O1 Cd1 O1 89.3(9) 14 5 ?
O1 Cd1 O1 88.6(6) . 5 ?
O1 Cd1 O1 89.3(9) 24 9 ?
O1 Cd1 O1 93.5(8) 19 9 ?
O1 Cd1 O1 177.0(8) 14 9 ?
O1 Cd1 O1 88.6(6) . 9 ?
O1 Cd1 O1 88.6(6) 5 9 ?
O2 Cd2 O2 117.6(3) . 9 ?
O2 Cd2 O2 117.6(3) . 5 ?
O2 Cd2 O2 117.6(3) 9 5 ?
O2 Cd2 O3 99.0(5) . . ?
O2 Cd2 O3 99.0(5) 9 . ?
O2 Cd2 O3 99.0(5) 5 . ?
C8 N1 C8 119(3) 8 . ?
N1 C8 N1 121(3) 11_455 . ?
N1 C8 C5 118(6) 11_455 . ?
N1 C8 C5 122(5) . . ?
C1 O2 Cd2 117(3) . . ?
C6 C7 C2 112(4) . . ?
C5 C4 C3 118(3) . . ?
C7 C6 C5 128(3) . . ?
C4 C5 C8 120(4) . . ?
C4 C5 C6 116(3) . . ?
C8 C5 C6 123(4) . . ?
C3 C2 C7 125(3) . . ?
C3 C2 C1 108(4) . . ?
C7 C2 C1 127(3) . . ?
O2 C1 O1 124(4) . . ?
O2 C1 C2 129(3) . . ?
O1 C1 C2 107(3) . . ?
C1 O1 Cd1 138.8(16) . . ?
C2 C3 C4 120(3) . . ?

loop_
_geom_bond_atom_site_label_1
_geom_bond_atom_site_label_2
_geom_bond_distance
_geom_bond_site_symmetry_2
_geom_bond_publ_flag
Cd1 O1 2.320(17) 24 ?
Cd1 O1 2.320(17) 19 ?
Cd1 O1 2.320(17) 14 ?
Cd1 O1 2.320(17) . ?
Cd1 O1 2.320(17) 5 ?
Cd1 O1 2.320(17) 9 ?
Cd2 O2 2.12(2) . ?
Cd2 O2 2.12(3) 9 ?
Cd2 O2 2.12(2) 5 ?
Cd2 O3 2.34(3) . ?
N1 C8 1.32(2) 8 ?
N1 C8 1.34(2) . ?
C8 N1 1.32(2) 11_455 ?
C8 C5 1.43(4) . ?
O2 C1 1.17(3) . ?
C7 C6 1.33(3) . ?
C7 C2 1.40(4) . ?
C4 C5 1.40(3) . ?
C4 C3 1.41(3) . ?
C6 C5 1.46(3) . ?
C2 C3 1.39(3) . ?
C2 C1 1.58(4) . ?
C1 O1 1.24(3) . ?
